data_4065160
loop_
_publ_author_name
'Schafer, Daniel F.'
'Wolczanski, Peter T.'
'Lobkovsky, Emil B.'

_publ_section_title
;
 Reactivity Studies of (tBu3SiNH)(tBu3SiN&#x2550;)2WH Including Anionic
 Derivatives Featuring the Tris-tri-tert-butylsilylimide Tungsten Core
;
_journal_issue 24
_journal_name_full Organometallics
_journal_page_first 6539
_journal_paper_doi 10.1021/om200597z
_journal_volume 30
_journal_year 2011
_chemical_formula_sum 'C36 H82 K N3 Si3 W'
_chemical_formula_weight 864.27
_chemical_name_systematic
; 
 ? 
;
_space_group_IT_number 2
_symmetry_cell_setting triclinic
_symmetry_space_group_name_Hall '-P 1'
_symmetry_space_group_name_H-M 'P -1'
_atom_sites_solution_hydrogens 'all but H1 geom'
_atom_sites_solution_primary direct
_atom_sites_solution_secondary difmap
_audit_creation_method SHELXL
_cell_angle_alpha 70.85(4)
_cell_angle_beta 71.47(4)
_cell_angle_gamma 62.55(3)
_cell_formula_units_Z 2
_cell_length_a 12.941(1)
_cell_length_b 13.103(1)
_cell_length_c 16.293(1)
_cell_measurement_temperature 295(2)
_cell_volume 2269.8(8)
_computing_cell_refinement SAINT
_computing_data_collection SMART
_computing_data_reduction SAINT
_computing_molecular_graphics XP
_computing_publication_material XCIF
_computing_structure_refinement 'SHELXL-93 (Sheldrick, 1993)'
_computing_structure_solution 'SHELXS-86 (Sheldrick, 1990)'
_diffrn_ambient_temperature 295(2)
_diffrn_measurement_device SMART
_diffrn_measurement_method \w-scan
_diffrn_radiation_monochromator graphite
_diffrn_radiation_source 'fine-focus sealed tube'
_diffrn_radiation_type MoK\a
_diffrn_radiation_wavelength 0.71073
_diffrn_reflns_av_R_equivalents 0.0356
_diffrn_reflns_av_sigmaI/netI 0.0653
_diffrn_reflns_limit_h_max 16
_diffrn_reflns_limit_h_min -16
_diffrn_reflns_limit_k_max 13
_diffrn_reflns_limit_k_min -16
_diffrn_reflns_limit_l_max 21
_diffrn_reflns_limit_l_min -16
_diffrn_reflns_number 13041
_diffrn_reflns_theta_max 28.07
_diffrn_reflns_theta_min 1.35
_exptl_absorpt_coefficient_mu 2.741
_exptl_absorpt_correction_T_max 0.928
_exptl_absorpt_correction_T_min 0.609
_exptl_absorpt_correction_type SADABS
_exptl_crystal_density_diffrn 1.265
_exptl_crystal_density_meas ?
_exptl_crystal_description bulk
_exptl_crystal_F_000 908
_exptl_crystal_size_max 0.60
_exptl_crystal_size_mid 0.50
_exptl_crystal_size_min 0.40
_refine_diff_density_max 2.660
_refine_diff_density_min -4.880
_refine_diff_density_rms 0.185
_refine_ls_extinction_method none
_refine_ls_goodness_of_fit_all 1.041
_refine_ls_goodness_of_fit_obs 1.037
_refine_ls_hydrogen_treatment 'all but h1 riding'
_refine_ls_matrix_type full
_refine_ls_number_parameters 401
_refine_ls_number_reflns 8500
_refine_ls_number_restraints 0
_refine_ls_restrained_S_all 1.085
_refine_ls_restrained_S_obs 1.037
_refine_ls_R_factor_all 0.0671
_refine_ls_R_factor_obs 0.0581
_refine_ls_shift/esd_max 1.617
_refine_ls_shift/esd_mean 0.137
_refine_ls_structure_factor_coef Fsqd
_refine_ls_weighting_details 'w=1/[\s^2^(Fo^2^)+(0.1034P)^2^+5.9010P] where P=(Fo^2^+2Fc^2^)/3'
_refine_ls_weighting_scheme calc
_refine_ls_wR_factor_all 0.1661
_refine_ls_wR_factor_obs 0.1500
_reflns_number_observed 7838
_reflns_number_total 9148
_reflns_observed_criterion >2sigma(I)
_cod_data_source_file om200597z_si_001.cif
_cod_data_source_block 522
_cod_depositor_comments
;
The following automatic conversions were performed:

'_symmetry_cell_setting' value 'Triclinic' changed to 'triclinic'
according to /home/saulius/struct/CIF-dictionaries/cif_core.dic
dictionary named 'cif_core.dic' version 2.4.1 from 2010-06-29.

Automatic conversion script
Id: cif_fix_values 1715 2011-07-08 13:25:40Z adriana 

The following automatic conversions were performed:

'_exptl_crystal_density_meas' value 'not measured' was changed to '?'
- the value is perceived as not measured.

Automatic conversion script
Id: cif_fix_values 3008 2015-01-20 13:52:24Z robertas 

The following automatic conversions were performed:

'_refine_ls_weighting_scheme' value 'calc
w=1/[\s^2^(Fo^2^)+(0.1034P)^2^+5.9010P] where P=(Fo^2^+2Fc^2^)/3' was
changed to 'calc'. New tag '_refine_ls_weighting_details' was
created. The value of the new tag was set to
'w=1/[\s^2^(Fo^2^)+(0.1034P)^2^+5.9010P] where P=(Fo^2^+2Fc^2^)/3'.

Automatic conversion script
Id: cif_fix_values 3143 2015-03-26 13:38:13Z robertas 
;
_cod_original_cell_volume 2269.9(3)
_cod_original_sg_symbol_H-M P-1
_cod_database_code 4065160

loop_
_symmetry_equiv_pos_as_xyz
'x, y, z'
'-x, -y, -z'

loop_
_atom_site_aniso_label
_atom_site_aniso_U_11
_atom_site_aniso_U_22
_atom_site_aniso_U_33
_atom_site_aniso_U_23
_atom_site_aniso_U_13
_atom_site_aniso_U_12
W1 0.02660(7) 0.01831(7) 0.03712(9) -0.00563(6) -0.00895(6) -0.00783(6)
K1 0.0736(8) 0.133(2) 0.0885(12) -0.0030(11) -0.0106(9) -0.0568(9)
Si1 0.0288(5) 0.0289(6) 0.0652(8) -0.0097(6) -0.0168(6) -0.0041(5)
Si2 0.0534(6) 0.0224(5) 0.0525(7) -0.0021(5) -0.0224(6) -0.0162(5)
Si3 0.0306(5) 0.0374(6) 0.0508(7) -0.0142(5) -0.0019(5) -0.0137(5)
N1 0.030(2) 0.035(2) 0.070(2) -0.022(2) -0.020(2) -0.001(2)
N2 0.065(2) 0.035(2) 0.063(3) -0.003(2) -0.028(2) -0.019(2)
N3 0.033(2) 0.049(2) 0.054(2) -0.018(2) -0.002(2) -0.020(2)
C1 0.045(3) 0.059(4) 0.103(6) 0.004(4) 0.003(4) -0.013(3)
C2 0.034(3) 0.091(6) 0.161(9) -0.013(6) 0.000(5) -0.008(4)
C3 0.158(8) 0.074(5) 0.469(27) -0.086(9) 0.143(12) -0.082(5)
C4 0.127(10) 0.373(27) 0.086(8) 0.028(12) -0.015(8) -0.087(13)
C5 0.069(4) 0.074(4) 0.083(4) -0.020(4) -0.035(3) -0.011(3)
C6 0.089(8) 0.536(32) 0.079(7) -0.080(12) -0.010(6) -0.065(13)
C7 0.098(6) 0.145(10) 0.112(6) -0.018(6) -0.065(5) -0.004(7)
C8 0.292(11) 0.174(10) 0.213(9) -0.072(8) -0.149(9) -0.070(10)
C9 0.063(3) 0.040(3) 0.126(5) -0.026(3) -0.036(4) -0.008(3)
C10 0.296(11) 0.093(6) 0.247(10) -0.067(6) -0.170(9) -0.030(8)
C11 0.138(6) 0.084(5) 0.321(20) -0.048(8) 0.017(10) -0.082(4)
C12 0.114(7) 0.030(4) 0.255(14) -0.027(6) -0.060(8) 0.002(4)
C13 0.122(5) 0.065(3) 0.056(3) -0.005(3) -0.024(4) -0.050(3)
C14 0.154(7) 0.171(8) 0.077(5) -0.043(5) 0.032(5) -0.104(6)
C15 0.234(8) 0.068(4) 0.061(4) 0.014(3) -0.062(5) -0.077(5)
C16 0.150(6) 0.085(4) 0.063(4) -0.034(3) -0.011(4) -0.055(4)
C17 0.060(3) 0.058(3) 0.104(5) -0.023(3) -0.024(3) -0.031(2)
C18 0.086(4) 0.128(8) 0.157(7) -0.021(6) -0.081(4) -0.026(5)
C19 0.109(4) 0.073(3) 0.140(7) -0.022(4) -0.015(5) -0.070(3)
C20 0.054(4) 0.111(6) 0.150(7) -0.063(5) -0.014(5) -0.020(4)
C21 0.057(3) 0.034(2) 0.072(3) -0.013(2) -0.027(3) -0.005(2)
C22 0.089(5) 0.034(3) 0.097(5) -0.012(3) -0.039(4) 0.007(3)
C23 0.092(5) 0.072(5) 0.060(4) -0.001(3) -0.034(3) -0.015(4)
C24 0.059(3) 0.093(5) 0.123(6) -0.016(5) -0.042(4) -0.024(4)
C25 0.047(3) 0.088(5) 0.111(6) 0.023(5) -0.019(4) -0.032(3)
C26 0.084(6) 0.081(5) 0.153(8) -0.050(5) -0.011(6) -0.014(5)
C27 0.057(5) 0.082(6) 0.143(9) 0.023(6) -0.015(5) -0.006(4)
C28 0.037(3) 0.094(5) 0.091(5) -0.019(4) -0.001(3) -0.024(3)
C29 0.068(3) 0.088(3) 0.161(7) -0.074(4) 0.027(4) -0.054(3)
C30 0.196(8) 0.152(7) 0.112(7) -0.042(6) -0.034(7) -0.105(6)
C31 0.087(4) 0.071(3) 0.117(6) -0.024(4) -0.011(4) -0.052(3)
C32 0.142(7) 0.069(4) 0.168(8) -0.072(4) 0.056(6) -0.061(4)
C33 0.100(4) 0.131(6) 0.062(4) 0.009(4) -0.024(4) -0.076(4)
C34 0.100(5) 0.090(5) 0.051(4) -0.003(3) -0.009(4) -0.047(4)
C35 0.091(7) 0.222(17) 0.125(9) 0.034(10) -0.054(6) 0.001(9)
C36 0.169(6) 0.208(8) 0.074(5) -0.023(5) -0.019(5) -0.138(5)

loop_
_atom_site_label
_atom_site_type_symbol
_atom_site_fract_x
_atom_site_fract_y
_atom_site_fract_z
_atom_site_U_iso_or_equiv
_atom_site_thermal_displace_type
_atom_site_occupancy
_atom_site_calc_flag
_atom_site_refinement_flags
W1 W -0.035691(13) 0.098555(13) -0.192975(11) 0.02720(5) Uani 1 d .
K1 K 0.1777(2) -0.0123(2) -0.04043(15) 0.0990(7) Uani 1 d .
Si1 Si -0.31013(12) 0.33257(12) -0.22321(11) 0.0422(4) Uani 1 d .
Si2 Si -0.02175(13) -0.17789(11) -0.18454(10) 0.0408(3) Uani 1 d .
Si3 Si 0.21495(11) 0.15647(12) -0.32070(10) 0.0398(3) Uani 1 d .
N1 N -0.1719(3) 0.2223(4) -0.2085(3) 0.0444(11) Uani 1 d .
N2 N -0.0418(4) -0.0410(4) -0.1760(3) 0.0531(13) Uani 1 d .
N3 N 0.1019(3) 0.1136(4) -0.2511(3) 0.0436(11) Uani 1 d .
C1 C -0.4260(6) 0.2862(7) -0.1290(6) 0.083(3) Uani 1 d .
C2 C -0.5544(6) 0.3695(9) -0.1309(8) 0.111(4) Uani 1 d .
H2A H -0.5643(6) 0.4479(9) -0.1343(8) 0.167 Uiso 1 calc R
H2B H -0.6045(6) 0.3452(9) -0.0779(8) 0.167 Uiso 1 calc R
H2C H -0.5758(6) 0.3682(9) -0.1817(8) 0.167 Uiso 1 calc R
C3 C -0.4125(11) 0.1694(9) -0.1285(15) 0.266(12) Uani 1 d .
H3A H -0.3316(11) 0.1150(9) -0.1267(15) 0.399 Uiso 1 calc R
H3B H -0.4327(11) 0.1719(9) -0.1812(15) 0.399 Uiso 1 calc R
H3C H -0.4642(11) 0.1442(9) -0.0773(15) 0.399 Uiso 1 calc R
C4 C -0.4074(13) 0.2757(20) -0.0401(9) 0.223(12) Uani 1 d .
H4A H -0.4176(13) 0.3509(20) -0.0351(9) 0.335 Uiso 1 calc R
H4B H -0.3285(13) 0.2194(20) -0.0335(9) 0.335 Uiso 1 calc R
H4C H -0.4642(13) 0.2500(20) 0.0054(9) 0.335 Uiso 1 calc R
C5 C -0.3303(7) 0.3441(7) -0.3377(5) 0.076(2) Uani 1 d .
C6 C -0.2275(11) 0.3634(21) -0.4086(8) 0.257(13) Uani 1 d .
H6A H -0.1537(11) 0.3034(21) -0.3933(8) 0.385 Uiso 1 calc R
H6B H -0.2303(11) 0.4393(21) -0.4125(8) 0.385 Uiso 1 calc R
H6C H -0.2334(11) 0.3596(21) -0.4647(8) 0.385 Uiso 1 calc R
C7 C -0.4424(9) 0.4396(12) -0.3644(7) 0.128(5) Uani 1 d .
H7A H -0.5093(9) 0.4313(12) -0.3201(7) 0.191 Uiso 1 calc R
H7B H -0.4476(9) 0.4340(12) -0.4202(7) 0.191 Uiso 1 calc R
H7C H -0.4422(9) 0.5149(12) -0.3702(7) 0.191 Uiso 1 calc R
C8 C -0.3337(13) 0.2282(13) -0.3379(10) 0.202(5) Uani 1 d .
H8A H -0.2635(13) 0.1631(13) -0.3208(10) 0.303 Uiso 1 calc R
H8B H -0.3371(13) 0.2297(13) -0.3964(10) 0.303 Uiso 1 calc R
H8C H -0.4027(13) 0.2196(13) -0.2968(10) 0.303 Uiso 1 calc R
C9 C -0.3154(6) 0.4768(6) -0.2127(6) 0.075(2) Uani 1 d .
C10 C -0.2715(13) 0.4591(10) -0.1338(10) 0.193(5) Uani 1 d .
H10A H -0.1965(13) 0.3927(10) -0.1328(10) 0.289 Uiso 1 calc R
H10B H -0.3278(13) 0.4449(10) -0.0813(10) 0.289 Uiso 1 calc R
H10C H -0.2617(13) 0.5283(10) -0.1359(10) 0.289 Uiso 1 calc R
C11 C -0.2258(10) 0.5163(9) -0.2924(12) 0.181(8) Uani 1 d .
H11A H -0.2484(10) 0.5300(9) -0.3470(12) 0.272 Uiso 1 calc R
H11B H -0.1472(10) 0.4556(9) -0.2922(12) 0.272 Uiso 1 calc R
H11C H -0.2269(10) 0.5875(9) -0.2869(12) 0.272 Uiso 1 calc R
C12 C -0.4330(10) 0.5808(7) -0.2186(10) 0.140(5) Uani 1 d .
H12A H -0.4601(10) 0.5870(7) -0.2691(10) 0.210 Uiso 1 calc R
H12B H -0.4234(10) 0.6515(7) -0.2246(10) 0.210 Uiso 1 calc R
H12C H -0.4903(10) 0.5702(7) -0.1657(10) 0.210 Uiso 1 calc R
C13 C 0.0346(8) -0.1867(7) -0.3077(5) 0.076(2) Uani 1 d .
C14 C 0.1638(10) -0.2003(11) -0.3349(7) 0.128(4) Uani 1 d .
H14A H 0.2109(10) -0.2704(11) -0.2985(7) 0.191 Uiso 1 calc R
H14B H 0.1687(10) -0.1331(11) -0.3274(7) 0.191 Uiso 1 calc R
H14C H 0.1932(10) -0.2060(11) -0.3960(7) 0.191 Uiso 1 calc R
C15 C -0.0347(10) -0.0740(7) -0.3666(5) 0.112(3) Uani 1 d .
H15A H -0.1170(10) -0.0619(7) -0.3514(5) 0.169 Uiso 1 calc R
H15B H -0.0037(10) -0.0801(7) -0.4275(5) 0.169 Uiso 1 calc R
H15C H -0.0274(10) -0.0087(7) -0.3581(5) 0.169 Uiso 1 calc R
C16 C 0.0254(9) -0.2894(7) -0.3264(5) 0.093(3) Uani 1 d .
H16A H -0.0557(9) -0.2813(7) -0.3086(5) 0.139 Uiso 1 calc R
H16B H 0.0741(9) -0.3625(7) -0.2936(5) 0.139 Uiso 1 calc R
H16C H 0.0521(9) -0.2886(7) -0.3886(5) 0.139 Uiso 1 calc R
C17 C -0.1728(6) -0.1932(6) -0.1384(6) 0.068(2) Uani 1 d .
C18 C -0.2565(7) -0.1198(10) -0.2076(7) 0.118(4) Uani 1 d .
H18A H -0.2190(7) -0.1473(10) -0.2618(7) 0.177 Uiso 1 calc R
H18B H -0.2710(7) -0.0381(10) -0.2190(7) 0.177 Uiso 1 calc R
H18C H -0.3305(7) -0.1290(10) -0.1842(7) 0.177 Uiso 1 calc R
C19 C -0.1588(7) -0.3239(6) -0.1143(7) 0.096(3) Uani 1 d .
H19A H -0.1177(7) -0.3577(6) -0.1656(7) 0.145 Uiso 1 calc R
H19B H -0.2358(7) -0.3267(6) -0.0944(7) 0.145 Uiso 1 calc R
H19C H -0.1140(7) -0.3678(6) -0.0680(7) 0.145 Uiso 1 calc R
C20 C -0.2388(7) -0.1434(9) -0.0542(7) 0.102(3) Uani 1 d .
H20A H -0.2487(7) -0.0629(9) -0.0669(7) 0.154 Uiso 1 calc R
H20B H -0.1935(7) -0.1888(9) -0.0083(7) 0.154 Uiso 1 calc R
H20C H -0.3153(7) -0.1474(9) -0.0349(7) 0.154 Uiso 1 calc R
C21 C 0.0890(5) -0.2936(5) -0.1103(4) 0.055(2) Uani 1 d .
C22 C 0.1407(8) -0.4187(6) -0.1264(6) 0.081(3) Uani 1 d .
H22A H 0.1777(8) -0.4180(6) -0.1877(6) 0.122 Uiso 1 calc R
H22B H 0.0780(8) -0.4455(6) -0.1114(6) 0.122 Uiso 1 calc R
H22C H 0.1986(8) -0.4708(6) -0.0901(6) 0.122 Uiso 1 calc R
C23 C 0.0313(8) -0.3011(8) -0.0106(5) 0.080(3) Uani 1 d .
H23A H -0.0021(8) -0.2244(8) 0.0023(5) 0.121 Uiso 1 calc R
H23B H 0.0906(8) -0.3544(8) 0.0243(5) 0.121 Uiso 1 calc R
H23C H -0.0303(8) -0.3291(8) 0.0034(5) 0.121 Uiso 1 calc R
C24 C 0.1935(6) -0.2570(8) -0.1267(7) 0.090(3) Uani 1 d .
H24A H 0.1628(6) -0.1791(8) -0.1167(7) 0.135 Uiso 1 calc R
H24B H 0.2363(6) -0.2581(8) -0.1868(7) 0.135 Uiso 1 calc R
H24C H 0.2461(6) -0.3113(8) -0.0869(7) 0.135 Uiso 1 calc R
C25 C 0.3655(6) 0.0256(8) -0.3029(7) 0.091(3) Uani 1 d .
C26 C 0.3849(9) -0.0712(8) -0.3604(8) 0.110(4) Uani 1 d .
H26A H 0.3848(9) -0.0330(8) -0.4217(8) 0.165 Uiso 1 calc R
H26B H 0.3215(9) -0.0980(8) -0.3369(8) 0.165 Uiso 1 calc R
H26C H 0.4595(9) -0.1372(8) -0.3550(8) 0.165 Uiso 1 calc R
C27 C 0.3707(8) -0.0548(9) -0.2224(8) 0.117(5) Uani 1 d .
H27A H 0.2990(8) -0.0683(9) -0.2014(8) 0.176 Uiso 1 calc R
H27B H 0.3794(8) -0.0241(9) -0.1801(8) 0.176 Uiso 1 calc R
H27C H 0.4375(8) -0.1276(9) -0.2299(8) 0.176 Uiso 1 calc R
C28 C 0.4735(6) 0.0552(8) -0.3466(6) 0.078(3) Uani 1 d .
H28A H 0.4611(6) 0.1102(8) -0.4021(6) 0.118 Uiso 1 calc R
H28B H 0.5422(6) -0.0153(8) -0.3567(6) 0.118 Uiso 1 calc R
H28C H 0.4856(6) 0.0896(8) -0.3085(6) 0.118 Uiso 1 calc R
C29 C 0.2031(6) 0.2855(7) -0.2849(7) 0.097(3) Uani 1 d .
C30 C 0.2552(11) 0.2292(11) -0.1899(8) 0.134(4) Uani 1 d .
H30A H 0.3360(11) 0.1732(11) -0.2006(8) 0.202 Uiso 1 calc R
H30B H 0.2074(11) 0.1906(11) -0.1458(8) 0.202 Uiso 1 calc R
H30C H 0.2519(11) 0.2916(11) -0.1693(8) 0.202 Uiso 1 calc R
C31 C 0.2817(7) 0.3510(7) -0.3487(6) 0.085(2) Uani 1 d .
H31A H 0.3575(7) 0.2949(7) -0.3712(6) 0.127 Uiso 1 calc R
H31B H 0.2928(7) 0.3945(7) -0.3173(6) 0.127 Uiso 1 calc R
H31C H 0.2435(7) 0.4043(7) -0.3971(6) 0.127 Uiso 1 calc R
C32 C 0.0922(9) 0.3573(7) -0.2451(8) 0.129(4) Uani 1 d .
H32A H 0.0506(9) 0.3096(7) -0.2055(8) 0.193 Uiso 1 calc R
H32B H 0.0474(9) 0.4115(7) -0.2899(8) 0.193 Uiso 1 calc R
H32C H 0.1018(9) 0.4004(7) -0.2125(8) 0.193 Uiso 1 calc R
C33 C 0.1934(7) 0.1953(9) -0.4380(5) 0.091(3) Uani 1 d .
C34 C 0.3001(7) 0.2104(8) -0.5108(5) 0.082(3) Uani 1 d .
H34A H 0.3297(7) 0.2547(8) -0.4946(5) 0.122 Uiso 1 calc R
H34B H 0.2746(7) 0.2516(8) -0.5663(5) 0.122 Uiso 1 calc R
H34C H 0.3619(7) 0.1343(8) -0.5166(5) 0.122 Uiso 1 calc R
C35 C 0.0840(10) 0.3202(15) -0.4490(9) 0.183(9) Uani 1 d .
H35A H 0.1017(10) 0.3772(15) -0.4376(9) 0.274 Uiso 1 calc R
H35B H 0.0142(10) 0.3139(15) -0.4076(9) 0.274 Uiso 1 calc R
H35C H 0.0704(10) 0.3444(15) -0.5083(9) 0.274 Uiso 1 calc R
C36 C 0.1458(9) 0.1297(11) -0.4571(6) 0.128(3) Uani 1 d .
H36A H 0.0802(9) 0.1230(11) -0.4104(6) 0.192 Uiso 1 calc R
H36B H 0.2061(9) 0.0526(11) -0.4617(6) 0.192 Uiso 1 calc R
H36C H 0.1189(9) 0.1691(11) -0.5121(6) 0.192 Uiso 1 calc R
H1 H -0.0318(32) 0.0667(34) -0.0808(25) 0.006(9) Uiso 1 d .

loop_
_atom_type_symbol
_atom_type_description
_atom_type_scat_dispersion_real
_atom_type_scat_dispersion_imag
_atom_type_scat_source
C C 0.0033 0.0016 'International Tables Vol C Tables 4.2.6.8 and 6.1.1.4'
H H 0.0000 0.0000 'International Tables Vol C Tables 4.2.6.8 and 6.1.1.4'
N N 0.0061 0.0033 'International Tables Vol C Tables 4.2.6.8 and 6.1.1.4'
Si Si 0.0817 0.0704 'International Tables Vol C Tables 4.2.6.8 and 6.1.1.4'
K K 0.2009 0.2494 'International Tables Vol C Tables 4.2.6.8 and 6.1.1.4'
W W -0.8490 6.8722 'International Tables Vol C Tables 4.2.6.8 and 6.1.1.4'

loop_
_geom_angle_atom_site_label_1
_geom_angle_atom_site_label_2
_geom_angle_atom_site_label_3
_geom_angle
N1 W1 N3 118.8(2)
N1 W1 N2 114.3(2)
N3 W1 N2 117.8(2)
N1 W1 H1 106.2(11)
N3 W1 H1 104.7(13)
N2 W1 H1 88.9(14)
K1 H1 K1' 113.9(15)
N1 Si1 C5 107.9(3)
N1 Si1 C9 108.4(3)
C5 Si1 C9 111.9(4)
N1 Si1 C1 106.5(3)
C5 Si1 C1 112.0(4)
C9 Si1 C1 110.0(4)
N2 Si2 C17 108.3(3)
N2 Si2 C21 106.5(3)
C17 Si2 C21 109.0(3)
N2 Si2 C13 108.2(3)
C17 Si2 C13 111.2(4)
C21 Si2 C13 113.4(3)
N3 Si3 C33 107.5(3)
N3 Si3 C29 107.2(3)
C33 Si3 C29 112.9(5)
N3 Si3 C25 107.7(3)
C33 Si3 C25 112.1(4)
C29 Si3 C25 109.3(4)
Si1 N1 W1 174.2(3)
Si2 N2 W1 165.6(3)
Si3 N3 W1 167.4(3)
C3 C1 C2 108.2(10)
C3 C1 C4 105.0(14)
C2 C1 C4 105.7(9)
C3 C1 Si1 110.8(8)
C2 C1 Si1 115.3(6)
C4 C1 Si1 111.2(9)
C7 C5 C6 107.3(9)
C7 C5 C8 105.6(10)
C6 C5 C8 109.6(12)
C7 C5 Si1 115.7(7)
C6 C5 Si1 110.2(8)
C8 C5 Si1 108.3(7)
C10 C9 C12 112.1(9)
C10 C9 C11 104.1(11)
C12 C9 C11 104.0(8)
C10 C9 Si1 111.4(6)
C12 C9 Si1 115.1(7)
C11 C9 Si1 109.1(7)
C14 C13 C15 106.8(8)
C14 C13 C16 109.5(8)
C15 C13 C16 107.8(7)
C14 C13 Si2 108.8(6)
C15 C13 Si2 111.2(5)
C16 C13 Si2 112.6(5)
C20 C17 C19 107.4(7)
C20 C17 C18 106.1(6)
C19 C17 C18 109.0(8)
C20 C17 Si2 111.1(6)
C19 C17 Si2 112.6(4)
C18 C17 Si2 110.4(6)
C22 C21 C23 106.8(6)
C22 C21 C24 108.3(6)
C23 C21 C24 106.7(7)
C22 C21 Si2 113.8(5)
C23 C21 Si2 111.8(4)
C24 C21 Si2 109.1(5)
C27 C25 C28 116.4(8)
C27 C25 C26 94.3(9)
C28 C25 C26 102.2(7)
C27 C25 Si3 118.9(6)
C28 C25 Si3 114.5(6)
C26 C25 Si3 105.9(6)
C32 C29 C31 115.0(7)
C32 C29 C30 93.1(9)
C31 C29 C30 104.8(8)
C32 C29 Si3 118.3(7)
C31 C29 Si3 115.2(6)
C30 C29 Si3 106.3(6)
C36 C33 C34 112.6(8)
C36 C33 C35 98.3(10)
C34 C33 C35 106.4(8)
C36 C33 Si3 116.3(7)
C34 C33 Si3 114.7(6)
C35 C33 Si3 106.4(8)
C33 C34 H34A 109.5(6)
C33 C34 H34B 109.5(4)

loop_
_geom_bond_atom_site_label_1
_geom_bond_atom_site_label_2
_geom_bond_distance
W1 N1 1.783(4)
W1 N3 1.799(4)
W1 N2 1.793(5)
W1 H1 1.75(4)
K1 H1 2.64(4)
K1 H1' 2.43(4)
Si1 N1 1.734(4)
Si1 C5 1.912(9)
Si1 C9 1.921(8)
Si1 C1 1.933(8)
Si2 N2 1.736(5)
Si2 C17 1.939(7)
Si2 C21 1.926(6)
Si2 C13 1.927(8)
Si3 N3 1.740(5)
Si3 C33 1.886(9)
Si3 C29 1.890(9)
Si3 C25 1.943(8)
C1 C3 1.46(2)
C1 C2 1.514(10)
C1 C4 1.50(2)
C5 C7 1.493(12)
C5 C6 1.52(2)
C5 C8 1.54(2)
C9 C10 1.48(2)
C9 C12 1.509(11)
C9 C11 1.57(2)
C13 C14 1.527(14)
C13 C15 1.518(11)
C13 C16 1.536(12)
C17 C20 1.538(13)
C17 C19 1.561(10)
C17 C18 1.572(12)
C21 C22 1.537(9)
C21 C23 1.548(10)
C21 C24 1.555(11)
C25 C27 1.385(13)
C25 C28 1.516(11)
C25 C26 1.70(2)
C29 C32 1.389(11)
C29 C31 1.549(11)
C29 C30 1.69(2)
C33 C36 1.41(2)
C33 C34 1.553(11)
C33 C35 1.60(2)
